data_1544540
loop_
_publ_author_name
'Tian, Dong Song'
'Yi, Ping'
'Xia, Lei'
'Xiao, Xin'
'Fan, Yi Min'
'Gu, Wei'
'Huang, Lie Jun'
'Ben-David, Yaacov'
'Di, Ying Tong'
'Yuan, Chun Mao'
'Hao, Xiao Jiang'

_publ_section_title
;
 Garmultins A--G, Biogenetically Related Polycyclic Acylphloroglucinols
 from Garcinia multiflora
;
_journal_name_full 'Organic Letters'
_journal_paper_doi 10.1021/acs.orglett.6b03004
_journal_year 2016
_chemical_formula_sum 'C41 H54 O9'
_chemical_formula_weight 690.84
_chemical_name_systematic
; 
 ? 
;
_space_group_IT_number 2
_symmetry_cell_setting triclinic
_symmetry_space_group_name_Hall '-P 1'
_symmetry_space_group_name_H-M 'P -1'
_atom_sites_solution_hydrogens geom
_atom_sites_solution_primary direct
_atom_sites_solution_secondary difmap
_audit_creation_method SHELXL-97
_cell_angle_alpha 108.623(3)
_cell_angle_beta 93.277(3)
_cell_angle_gamma 90.412(3)
_cell_formula_units_Z 2
_cell_length_a 10.9230(10)
_cell_length_b 14.1551(12)
_cell_length_c 14.1908(12)
_cell_measurement_reflns_used 5668
_cell_measurement_temperature 293(2)
_cell_measurement_theta_max 25.01
_cell_measurement_theta_min 1.52
_cell_volume 2075.1(3)
_computing_structure_refinement 'SHELXL-97 (Sheldrick, 1997)'
_computing_structure_solution 'SHELXS-97 (Sheldrick, 1990)'
_diffrn_ambient_temperature 293(2)
_diffrn_measured_fraction_theta_full 0.987
_diffrn_measured_fraction_theta_max 0.987
_diffrn_measurement_device_type 'Bruker Smart Apex2 CCD Detector'
_diffrn_radiation_monochromator graphite
_diffrn_radiation_source 'fine-focus sealed tube'
_diffrn_radiation_type MoK\a
_diffrn_radiation_wavelength 0.71073
_diffrn_reflns_av_R_equivalents 0.0335
_diffrn_reflns_av_sigmaI/netI 0.0369
_diffrn_reflns_limit_h_max 12
_diffrn_reflns_limit_h_min -12
_diffrn_reflns_limit_k_max 16
_diffrn_reflns_limit_k_min -16
_diffrn_reflns_limit_l_max 16
_diffrn_reflns_limit_l_min -16
_diffrn_reflns_number 21820
_diffrn_reflns_theta_full 25.01
_diffrn_reflns_theta_max 25.01
_diffrn_reflns_theta_min 1.52
_exptl_absorpt_coefficient_mu 0.077
_exptl_absorpt_correction_T_max 0.9818
_exptl_absorpt_correction_T_min 0.9766
_exptl_absorpt_correction_type multi-scan
_exptl_absorpt_process_details 'SADABS (Bruker, 2008)'
_exptl_crystal_colour colorless
_exptl_crystal_density_diffrn 1.106
_exptl_crystal_density_method 'not measured'
_exptl_crystal_description prism
_exptl_crystal_F_000 744
_exptl_crystal_size_max 0.31
_exptl_crystal_size_mid 0.26
_exptl_crystal_size_min 0.24
_platon_squeeze_details
;
;
_refine_diff_density_max 0.360
_refine_diff_density_min -0.309
_refine_diff_density_rms 0.060
_refine_ls_extinction_method none
_refine_ls_goodness_of_fit_ref 1.035
_refine_ls_hydrogen_treatment mixed
_refine_ls_matrix_type full
_refine_ls_number_parameters 460
_refine_ls_number_reflns 7209
_refine_ls_number_restraints 11
_refine_ls_restrained_S_all 1.041
_refine_ls_R_factor_all 0.0744
_refine_ls_R_factor_gt 0.0631
_refine_ls_shift/su_max 0.000
_refine_ls_shift/su_mean 0.000
_refine_ls_structure_factor_coef Fsqd
_refine_ls_weighting_details 'calc w=1/[\s^2^(Fo^2^)+(0.1409P)^2^+0.3364P] where P=(Fo^2^+2Fc^2^)/3'
_refine_ls_weighting_scheme calc
_refine_ls_wR_factor_gt 0.1951
_refine_ls_wR_factor_ref 0.2087
_reflns_number_gt 5644
_reflns_number_total 7209
_reflns_threshold_expression >2sigma(I)
_cod_data_source_file ol6b03004_si_002.cif
_cod_data_source_block a
_cod_original_sg_symbol_H-M P-1
_cod_database_code 1544540

loop_
_symmetry_equiv_pos_as_xyz
'x, y, z'
'-x, -y, -z'

loop_
_atom_site_label
_atom_site_type_symbol
_atom_site_fract_x
_atom_site_fract_y
_atom_site_fract_z
_atom_site_U_iso_or_equiv
_atom_site_adp_type
_atom_site_occupancy
_atom_site_symmetry_multiplicity
_atom_site_calc_flag
_atom_site_refinement_flags
C1 C 1.0939(2) -0.02739(19) 0.18741(17) 0.0507(6) Uani 1 1 d .
H1 H 1.1215 -0.0700 0.1284 0.061 Uiso 1 1 calc R
C2 C 0.9984(2) 0.03518(18) 0.18357(17) 0.0488(5) Uani 1 1 d .
H2 H 0.9615 0.0330 0.1222 0.059 Uiso 1 1 calc R
C3 C 1.1490(2) -0.02773(17) 0.27740(17) 0.0454(5) Uani 1 1 d .
C4 C 1.1102(2) 0.04005(18) 0.36489(17) 0.0491(5) Uani 1 1 d .
C5 C 1.0162(2) 0.10347(17) 0.36069(17) 0.0480(5) Uani 1 1 d .
H5 H 0.9919 0.1487 0.4196 0.058 Uiso 1 1 calc R
C6 C 0.9567(2) 0.10144(16) 0.27051(16) 0.0417(5) Uani 1 1 d .
C7 C 0.85801(19) 0.17654(15) 0.27637(15) 0.0403(5) Uani 1 1 d .
C8 C 0.73411(18) 0.15191(14) 0.21105(14) 0.0361(5) Uani 1 1 d .
C9 C 0.7513(2) 0.16899(15) 0.11129(15) 0.0412(5) Uani 1 1 d .
C10 C 0.7017(2) 0.03774(14) 0.17970(16) 0.0415(5) Uani 1 1 d .
H10A H 0.6476 0.0193 0.1197 0.050 Uiso 1 1 calc R
H10B H 0.7763 0.0007 0.1642 0.050 Uiso 1 1 calc R
C11 C 0.6398(2) 0.00794(15) 0.26039(16) 0.0429(5) Uani 1 1 d .
C12 C 0.6727(3) -0.09738(17) 0.2561(2) 0.0605(7) Uani 1 1 d .
H12A H 0.7603 -0.1033 0.2568 0.091 Uiso 1 1 calc R
H12B H 0.6359 -0.1440 0.1961 0.091 Uiso 1 1 calc R
H12C H 0.6429 -0.1113 0.3127 0.091 Uiso 1 1 calc R
C13 C 0.4991(2) 0.02346(16) 0.25983(17) 0.0468(5) Uani 1 1 d .
H13 H 0.4574 -0.0413 0.2473 0.056 Uiso 1 1 calc R
C14 C 0.4810(2) 0.08780(17) 0.36723(17) 0.0473(5) Uani 1 1 d .
H14A H 0.4130 0.1321 0.3703 0.057 Uiso 1 1 calc R
H14B H 0.4666 0.0469 0.4090 0.057 Uiso 1 1 calc R
C15 C 0.6017(2) 0.14570(15) 0.39811(15) 0.0404(5) Uani 1 1 d .
C16 C 0.7530(3) 0.2455(2) 0.53782(19) 0.0629(7) Uani 1 1 d .
H16A H 0.8167 0.2051 0.5030 0.094 Uiso 1 1 calc R
H16B H 0.7725 0.2641 0.6083 0.094 Uiso 1 1 calc R
H16C H 0.7462 0.3044 0.5185 0.094 Uiso 1 1 calc R
C17 C 0.6331(2) 0.18732(16) 0.51231(16) 0.0468(5) Uani 1 1 d .
C18 C 0.5296(3) 0.2482(2) 0.56595(19) 0.0646(7) Uani 1 1 d .
H18A H 0.4543 0.2096 0.5477 0.097 Uiso 1 1 calc R
H18B H 0.5217 0.3076 0.5475 0.097 Uiso 1 1 calc R
H18C H 0.5471 0.2661 0.6366 0.097 Uiso 1 1 calc R
C19 C 0.62203(18) 0.21778(13) 0.25957(14) 0.0341(4) Uani 1 1 d .
C20 C 0.6981(2) 0.40751(15) 0.33940(18) 0.0483(5) Uani 1 1 d .
H20A H 0.6723 0.4093 0.4035 0.073 Uiso 1 1 calc R
H20B H 0.6878 0.4718 0.3313 0.073 Uiso 1 1 calc R
H20C H 0.7829 0.3904 0.3347 0.073 Uiso 1 1 calc R
C21 C 0.50269(19) 0.17467(14) 0.19113(15) 0.0372(5) Uani 1 1 d .
C22 C 0.4095(2) 0.25665(16) 0.23130(17) 0.0451(5) Uani 1 1 d .
H22A H 0.3459 0.2547 0.1800 0.054 Uiso 1 1 calc R
H22B H 0.3712 0.2473 0.2878 0.054 Uiso 1 1 calc R
C23 C 0.4809(2) 0.35643(15) 0.26281(16) 0.0417(5) Uani 1 1 d .
H23 H 0.4615 0.3886 0.2122 0.050 Uiso 1 1 calc R
C24 C 0.4384(2) 0.42526(18) 0.3626(2) 0.0568(6) Uani 1 1 d .
H24A H 0.4416 0.3898 0.4109 0.068 Uiso 1 1 calc R
H24B H 0.4938 0.4829 0.3874 0.068 Uiso 1 1 calc R
C25 C 0.3108(3) 0.45940(18) 0.3516(2) 0.0607(7) Uani 1 1 d .
H25 H 0.3015 0.5023 0.3141 0.073 Uiso 1 1 calc R
C26 C 0.2093(3) 0.4374(2) 0.3875(2) 0.0657(7) Uani 1 1 d .
C27 C 0.2011(4) 0.3685(3) 0.4478(3) 0.0910(10) Uani 1 1 d .
H27A H 0.1181 0.3649 0.4655 0.136 Uiso 1 1 calc R
H27B H 0.2542 0.3930 0.5071 0.136 Uiso 1 1 calc R
H27C H 0.2257 0.3033 0.4093 0.136 Uiso 1 1 calc R
C28 C 0.62064(19) 0.32949(14) 0.25783(15) 0.0380(5) Uani 1 1 d .
C29 C 0.6631(2) 0.32839(15) 0.15564(16) 0.0457(5) Uani 1 1 d .
H29A H 0.7485 0.3502 0.1633 0.055 Uiso 1 1 calc R
H29B H 0.6156 0.3755 0.1329 0.055 Uiso 1 1 calc R
C30 C 0.6489(2) 0.22365(15) 0.07534(15) 0.0414(5) Uani 1 1 d .
C31 C 0.6643(2) 0.22612(18) -0.03077(16) 0.0496(6) Uani 1 1 d .
H31A H 0.7475 0.2481 -0.0348 0.060 Uiso 1 1 calc R
H31B H 0.6527 0.1589 -0.0769 0.060 Uiso 1 1 calc R
C32 C 0.5771(3) 0.2929(2) -0.06286(18) 0.0580(6) Uani 1 1 d .
H32 H 0.4946 0.2845 -0.0536 0.070 Uiso 1 1 calc R
C33 C 0.6040(3) 0.3619(2) -0.1025(2) 0.0713(8) Uani 1 1 d .
C34 C 0.5080(5) 0.4241(3) -0.1308(3) 0.1042(14) Uani 1 1 d .
H34A H 0.5457 0.4701 -0.1583 0.156 Uiso 1 1 calc R
H34B H 0.4667 0.4606 -0.0728 0.156 Uiso 1 1 calc R
H34C H 0.4497 0.3818 -0.1795 0.156 Uiso 1 1 calc R
C35 C 0.7307(5) 0.3824(5) -0.1274(5) 0.143(2) Uani 1 1 d .
H35A H 0.7290 0.4357 -0.1555 0.214 Uiso 1 1 calc R
H35B H 0.7604 0.3235 -0.1747 0.214 Uiso 1 1 calc R
H35C H 0.7841 0.4010 -0.0679 0.214 Uiso 1 1 calc R
C40 C 0.4481(2) 0.07022(16) 0.18360(16) 0.0442(5) Uani 1 1 d .
H40A H 0.3602 0.0760 0.1894 0.053 Uiso 1 1 calc R
H40B H 0.4610 0.0248 0.1177 0.053 Uiso 1 1 calc R
C41 C 0.0904(3) 0.4853(4) 0.3732(4) 0.1085(13) Uani 1 1 d .
H41A H 0.0272 0.4613 0.4048 0.163 Uiso 1 1 calc R
H41B H 0.0681 0.4687 0.3032 0.163 Uiso 1 1 calc R
H41C H 0.0998 0.5564 0.4023 0.163 Uiso 1 1 calc R
C42 C 0.5283(2) 0.17474(14) 0.08610(15) 0.0402(5) Uani 1 1 d .
C36 C 0.1333(7) 0.2991(6) 0.0265(5) 0.153(2) Uani 1 1 d .
C37 C 0.0495(9) 0.3579(6) 0.0853(9) 0.257(5) Uani 1 1 d U
H37A H 0.0579 0.4249 0.0835 0.385 Uiso 1 1 calc R
H37B H 0.0638 0.3576 0.1525 0.385 Uiso 1 1 calc R
H37C H -0.0319 0.3323 0.0608 0.385 Uiso 1 1 calc R
C38 C 0.1410(5) 0.1940(5) 0.0171(5) 0.164(3) Uani 1 1 d .
H38A H 0.2030 0.1642 -0.0276 0.246 Uiso 1 1 calc R
H38B H 0.0633 0.1610 -0.0086 0.246 Uiso 1 1 calc R
H38C H 0.1618 0.1874 0.0813 0.246 Uiso 1 1 calc R
O1 O 1.23860(16) -0.09442(14) 0.27626(13) 0.0578(5) Uani 1 1 d D
O2 O 1.1695(2) 0.04042(17) 0.45305(13) 0.0763(6) Uani 1 1 d .
H2A H 1.1528 -0.0116 0.4639 0.115 Uiso 1 1 calc RD
O3 O 0.87474(16) 0.25904(12) 0.33638(14) 0.0606(5) Uani 1 1 d .
O4 O 0.84169(16) 0.14339(15) 0.06460(13) 0.0626(5) Uani 1 1 d .
O5 O 0.45677(16) 0.13680(12) 0.01574(12) 0.0557(4) Uani 1 1 d .
O6 O 0.69051(14) 0.07479(10) 0.35635(10) 0.0428(4) Uani 1 1 d .
O7 O 0.60928(13) 0.22929(9) 0.36265(10) 0.0377(3) Uani 1 1 d .
O8 O 0.64114(19) 0.10135(14) 0.54700(13) 0.0597(5) Uani 1 1 d D
O9 O 0.2124(9) 0.3328(7) -0.0091(8) 0.305(5) Uani 1 1 d .
H1A H 1.262(2) -0.087(2) 0.3351(13) 0.070(9) Uiso 1 1 d D
H8 H 0.669(2) 0.061(3) 0.4995(18) 0.121(16) Uiso 1 1 d D

loop_
_atom_site_aniso_label
_atom_site_aniso_U_11
_atom_site_aniso_U_22
_atom_site_aniso_U_33
_atom_site_aniso_U_23
_atom_site_aniso_U_13
_atom_site_aniso_U_12
C1 0.0466(13) 0.0642(14) 0.0402(12) 0.0142(10) 0.0080(10) 0.0112(11)
C2 0.0413(12) 0.0664(14) 0.0406(12) 0.0199(10) -0.0002(9) 0.0099(11)
C3 0.0362(12) 0.0572(12) 0.0471(12) 0.0221(10) 0.0063(9) 0.0089(10)
C4 0.0429(12) 0.0643(13) 0.0416(12) 0.0193(10) -0.0012(9) 0.0108(11)
C5 0.0450(13) 0.0552(12) 0.0416(12) 0.0123(10) 0.0031(9) 0.0097(10)
C6 0.0358(11) 0.0486(11) 0.0424(11) 0.0173(9) 0.0001(9) 0.0013(9)
C7 0.0387(12) 0.0439(11) 0.0397(11) 0.0155(9) 0.0010(9) -0.0004(9)
C8 0.0371(11) 0.0366(9) 0.0350(10) 0.0115(8) 0.0034(8) 0.0034(8)
C9 0.0421(12) 0.0437(10) 0.0381(11) 0.0134(9) 0.0020(9) 0.0036(9)
C10 0.0430(12) 0.0370(10) 0.0410(11) 0.0080(8) 0.0006(9) 0.0025(9)
C11 0.0491(13) 0.0372(10) 0.0443(11) 0.0159(9) 0.0006(9) -0.0014(9)
C12 0.0769(18) 0.0439(12) 0.0639(16) 0.0214(11) 0.0053(13) 0.0066(12)
C13 0.0491(13) 0.0405(10) 0.0512(13) 0.0158(9) 0.0016(10) -0.0086(9)
C14 0.0462(13) 0.0506(12) 0.0506(13) 0.0229(10) 0.0094(10) -0.0018(10)
C15 0.0421(12) 0.0407(10) 0.0425(11) 0.0188(9) 0.0042(9) 0.0037(9)
C16 0.0659(17) 0.0768(17) 0.0424(13) 0.0158(12) -0.0053(11) -0.0081(14)
C17 0.0551(14) 0.0510(12) 0.0389(11) 0.0208(10) 0.0045(10) 0.0081(10)
C18 0.0724(18) 0.0752(16) 0.0477(14) 0.0203(12) 0.0117(12) 0.0199(14)
C19 0.0362(11) 0.0333(9) 0.0329(10) 0.0104(8) 0.0023(8) 0.0014(8)
C20 0.0491(13) 0.0356(10) 0.0582(14) 0.0127(9) -0.0003(11) -0.0017(9)
C21 0.0349(11) 0.0365(9) 0.0389(11) 0.0105(8) 0.0002(8) 0.0002(8)
C22 0.0394(12) 0.0459(11) 0.0470(12) 0.0108(9) 0.0010(9) 0.0046(9)
C23 0.0435(12) 0.0405(10) 0.0416(11) 0.0139(9) 0.0011(9) 0.0062(9)
C24 0.0535(15) 0.0459(12) 0.0625(15) 0.0044(11) 0.0100(12) 0.0030(11)
C25 0.0585(16) 0.0473(12) 0.0764(17) 0.0170(12) 0.0203(13) 0.0126(11)
C26 0.0547(16) 0.0623(15) 0.0756(18) 0.0135(13) 0.0158(13) 0.0021(12)
C27 0.088(2) 0.098(2) 0.091(2) 0.032(2) 0.0266(19) -0.0111(19)
C28 0.0415(12) 0.0336(9) 0.0397(11) 0.0129(8) 0.0022(9) 0.0019(8)
C29 0.0490(13) 0.0428(11) 0.0490(12) 0.0190(10) 0.0085(10) 0.0025(10)
C30 0.0462(12) 0.0432(10) 0.0381(11) 0.0170(9) 0.0055(9) 0.0058(9)
C31 0.0558(14) 0.0582(13) 0.0402(12) 0.0222(10) 0.0071(10) 0.0113(11)
C32 0.0656(16) 0.0688(15) 0.0462(13) 0.0280(12) 0.0020(11) 0.0137(13)
C33 0.102(2) 0.0684(16) 0.0507(15) 0.0284(13) 0.0085(15) 0.0184(16)
C34 0.164(4) 0.095(2) 0.065(2) 0.0414(18) 0.007(2) 0.055(3)
C35 0.131(4) 0.165(4) 0.190(5) 0.134(4) 0.031(4) 0.000(3)
C40 0.0399(12) 0.0444(11) 0.0459(12) 0.0117(9) -0.0005(9) -0.0048(9)
C41 0.060(2) 0.127(3) 0.142(4) 0.045(3) 0.028(2) 0.025(2)
C42 0.0430(12) 0.0358(9) 0.0395(11) 0.0095(8) -0.0020(9) 0.0068(9)
C36 0.147(5) 0.162(6) 0.126(4) 0.011(4) 0.027(4) -0.037(5)
C37 0.179(7) 0.179(7) 0.344(12) -0.023(7) 0.082(8) -0.005(6)
C38 0.100(4) 0.159(5) 0.192(6) 0.003(5) -0.015(4) -0.022(4)
O1 0.0480(10) 0.0762(11) 0.0496(10) 0.0201(9) 0.0044(8) 0.0225(9)
O2 0.0788(14) 0.1003(15) 0.0477(10) 0.0212(10) -0.0045(9) 0.0400(12)
O3 0.0513(10) 0.0469(9) 0.0737(12) 0.0087(8) -0.0166(8) 0.0019(7)
O4 0.0546(11) 0.0925(13) 0.0535(10) 0.0380(9) 0.0207(8) 0.0264(9)
O5 0.0583(10) 0.0597(9) 0.0443(9) 0.0124(7) -0.0116(8) -0.0042(8)
O6 0.0470(9) 0.0411(7) 0.0407(8) 0.0134(6) 0.0022(6) 0.0046(6)
O7 0.0444(8) 0.0374(7) 0.0328(7) 0.0131(6) 0.0032(6) 0.0006(6)
O8 0.0777(13) 0.0639(10) 0.0478(10) 0.0316(9) 0.0063(9) 0.0131(9)
O9 0.311(10) 0.276(8) 0.352(11) 0.115(8) 0.144(9) -0.034(7)

loop_
_atom_type_symbol
_atom_type_description
_atom_type_scat_dispersion_real
_atom_type_scat_dispersion_imag
_atom_type_scat_source
C C 0.0033 0.0016 'International Tables Vol C Tables 4.2.6.8 and 6.1.1.4'
H H 0.0000 0.0000 'International Tables Vol C Tables 4.2.6.8 and 6.1.1.4'
O O 0.0106 0.0060 'International Tables Vol C Tables 4.2.6.8 and 6.1.1.4'

loop_
_geom_angle_atom_site_label_1
_geom_angle_atom_site_label_2
_geom_angle_atom_site_label_3
_geom_angle
C3 C1 C2 121.2(2)
C3 C1 H1 119.4
C2 C1 H1 119.4
C1 C2 C6 120.8(2)
C1 C2 H2 119.6
C6 C2 H2 119.6
O1 C3 C1 118.3(2)
O1 C3 C4 123.2(2)
C1 C3 C4 118.5(2)
O2 C4 C5 122.6(2)
O2 C4 C3 117.3(2)
C5 C4 C3 120.1(2)
C4 C5 C6 121.7(2)
C4 C5 H5 119.1
C6 C5 H5 119.1
C2 C6 C5 117.6(2)
C2 C6 C7 126.08(19)
C5 C6 C7 116.23(19)
O3 C7 C6 117.93(19)
O3 C7 C8 118.86(18)
C6 C7 C8 123.18(17)
C9 C8 C10 103.14(16)
C9 C8 C7 109.22(16)
C10 C8 C7 110.46(16)
C9 C8 C19 107.06(16)
C10 C8 C19 111.64(16)
C7 C8 C19 114.60(15)
O4 C9 C30 121.52(19)
O4 C9 C8 122.91(19)
C30 C9 C8 115.54(17)
C11 C10 C8 113.12(16)
C11 C10 H10A 109.0
C8 C10 H10A 109.0
C11 C10 H10B 109.0
C8 C10 H10B 109.0
H10A C10 H10B 107.8
O6 C11 C12 106.99(18)
O6 C11 C10 106.75(16)
C12 C11 C10 110.67(19)
O6 C11 C13 105.79(16)
C12 C11 C13 112.48(19)
C10 C11 C13 113.64(18)
C11 C12 H12A 109.5
C11 C12 H12B 109.5
H12A C12 H12B 109.5
C11 C12 H12C 109.5
H12A C12 H12C 109.5
H12B C12 H12C 109.5
C40 C13 C14 112.81(19)
C40 C13 C11 115.07(18)
C14 C13 C11 102.92(18)
C40 C13 H13 108.6
C14 C13 H13 108.6
C11 C13 H13 108.6
C15 C14 C13 102.71(17)
C15 C14 H14A 111.2
C13 C14 H14A 111.2
C15 C14 H14B 111.2
C13 C14 H14B 111.2
H14A C14 H14B 109.1
O6 C15 O7 110.96(16)
O6 C15 C14 103.96(16)
O7 C15 C14 113.10(17)
O6 C15 C17 107.70(17)
O7 C15 C17 105.90(16)
C14 C15 C17 115.16(18)
C17 C16 H16A 109.5
C17 C16 H16B 109.5
H16A C16 H16B 109.5
C17 C16 H16C 109.5
H16A C16 H16C 109.5
H16B C16 H16C 109.5
O8 C17 C16 109.4(2)
O8 C17 C18 105.74(19)
C16 C17 C18 111.3(2)
O8 C17 C15 106.29(17)
C16 C17 C15 112.38(19)
C18 C17 C15 111.4(2)
C17 C18 H18A 109.5
C17 C18 H18B 109.5
H18A C18 H18B 109.5
C17 C18 H18C 109.5
H18A C18 H18C 109.5
H18B C18 H18C 109.5
O7 C19 C21 113.50(15)
O7 C19 C28 102.95(14)
C21 C19 C28 99.74(15)
O7 C19 C8 115.04(15)
C21 C19 C8 107.81(14)
C28 C19 C8 116.93(15)
C28 C20 H20A 109.5
C28 C20 H20B 109.5
H20A C20 H20B 109.5
C28 C20 H20C 109.5
H20A C20 H20C 109.5
H20B C20 H20C 109.5
C42 C21 C22 106.75(17)
C42 C21 C40 108.52(16)
C22 C21 C40 110.82(17)
C42 C21 C19 106.79(16)
C22 C21 C19 102.61(15)
C40 C21 C19 120.49(17)
C23 C22 C21 106.80(17)
C23 C22 H22A 110.4
C21 C22 H22A 110.4
C23 C22 H22B 110.4
C21 C22 H22B 110.4
H22A C22 H22B 108.6
C22 C23 C24 110.29(18)
C22 C23 C28 105.82(16)
C24 C23 C28 117.59(19)
C22 C23 H23 107.6
C24 C23 H23 107.6
C28 C23 H23 107.6
C25 C24 C23 111.6(2)
C25 C24 H24A 109.3
C23 C24 H24A 109.3
C25 C24 H24B 109.3
C23 C24 H24B 109.3
H24A C24 H24B 108.0
C26 C25 C24 129.4(3)
C26 C25 H25 115.3
C24 C25 H25 115.3
C25 C26 C27 124.9(3)
C25 C26 C41 121.0(3)
C27 C26 C41 114.0(3)
C26 C27 H27A 109.5
C26 C27 H27B 109.5
H27A C27 H27B 109.5
C26 C27 H27C 109.5
H27A C27 H27C 109.5
H27B C27 H27C 109.5
C20 C28 C29 108.56(17)
C20 C28 C23 110.60(16)
C29 C28 C23 108.45(17)
C20 C28 C19 117.52(17)
C29 C28 C19 107.33(15)
C23 C28 C19 104.02(15)
C28 C29 C30 112.90(17)
C28 C29 H29A 109.0
C30 C29 H29A 109.0
C28 C29 H29B 109.0
C30 C29 H29B 109.0
H29A C29 H29B 107.8
C9 C30 C42 107.17(17)
C9 C30 C31 112.52(17)
C42 C30 C31 113.26(19)
C9 C30 C29 100.75(17)
C42 C30 C29 109.19(17)
C31 C30 C29 113.11(18)
C32 C31 C30 114.12(19)
C32 C31 H31A 108.7
C30 C31 H31A 108.7
C32 C31 H31B 108.7
C30 C31 H31B 108.7
H31A C31 H31B 107.6
C33 C32 C31 127.3(3)
C33 C32 H32 116.3
C31 C32 H32 116.3
C32 C33 C34 122.0(3)
C32 C33 C35 123.7(3)
C34 C33 C35 114.2(3)
C33 C34 H34A 109.5
C33 C34 H34B 109.5
H34A C34 H34B 109.5
C33 C34 H34C 109.5
H34A C34 H34C 109.5
H34B C34 H34C 109.5
C33 C35 H35A 109.5
C33 C35 H35B 109.5
H35A C35 H35B 109.5
C33 C35 H35C 109.5
H35A C35 H35C 109.5
H35B C35 H35C 109.5
C13 C40 C21 116.61(18)
C13 C40 H40A 108.1
C21 C40 H40A 108.1
C13 C40 H40B 108.1
C21 C40 H40B 108.1
H40A C40 H40B 107.3
C26 C41 H41A 109.5
C26 C41 H41B 109.5
H41A C41 H41B 109.5
C26 C41 H41C 109.5
H41A C41 H41C 109.5
H41B C41 H41C 109.5
O5 C42 C30 122.1(2)
O5 C42 C21 121.4(2)
C30 C42 C21 116.49(17)
O9 C36 C37 122.4(9)
O9 C36 C38 116.3(8)
C37 C36 C38 120.6(8)
C36 C37 H37A 109.5
C36 C37 H37B 109.5
H37A C37 H37B 109.5
C36 C37 H37C 109.5
H37A C37 H37C 109.5
H37B C37 H37C 109.5
C36 C38 H38A 109.5
C36 C38 H38B 109.5
H38A C38 H38B 109.5
C36 C38 H38C 109.5
H38A C38 H38C 109.5
H38B C38 H38C 109.5
C3 O1 H1A 107.7(17)
C4 O2 H2A 109.5
C15 O6 C11 108.68(16)
C15 O7 C19 122.15(14)
C17 O8 H8 101(3)

loop_
_geom_bond_atom_site_label_1
_geom_bond_atom_site_label_2
_geom_bond_distance
C1 C3 1.382(3)
C1 C2 1.384(3)
C1 H1 0.9300
C2 C6 1.393(3)
C2 H2 0.9300
C3 O1 1.362(3)
C3 C4 1.395(3)
C4 O2 1.374(3)
C4 C5 1.380(3)
C5 C6 1.394(3)
C5 H5 0.9300
C6 C7 1.506(3)
C7 O3 1.211(3)
C7 C8 1.567(3)
C8 C9 1.532(3)
C8 C10 1.565(3)
C8 C19 1.595(3)
C9 O4 1.213(3)
C9 C30 1.520(3)
C10 C11 1.530(3)
C10 H10A 0.9700
C10 H10B 0.9700
C11 O6 1.463(3)
C11 C12 1.519(3)
C11 C13 1.553(3)
C12 H12A 0.9600
C12 H12B 0.9600
C12 H12C 0.9600
C13 C40 1.521(3)
C13 C14 1.530(3)
C13 H13 0.9800
C14 C15 1.513(3)
C14 H14A 0.9700
C14 H14B 0.9700
C15 O6 1.414(2)
C15 O7 1.430(2)
C15 C17 1.554(3)
C16 C17 1.505(4)
C16 H16A 0.9600
C16 H16B 0.9600
C16 H16C 0.9600
C17 O8 1.453(3)
C17 C18 1.515(3)
C18 H18A 0.9600
C18 H18B 0.9600
C18 H18C 0.9600
C19 O7 1.434(2)
C19 C21 1.575(3)
C19 C28 1.589(3)
C20 C28 1.528(3)
C20 H20A 0.9600
C20 H20B 0.9600
C20 H20C 0.9600
C21 C42 1.533(3)
C21 C22 1.539(3)
C21 C40 1.559(3)
C22 C23 1.531(3)
C22 H22A 0.9700
C22 H22B 0.9700
C23 C24 1.539(3)
C23 C28 1.576(3)
C23 H23 0.9800
C24 C25 1.494(4)
C24 H24A 0.9700
C24 H24B 0.9700
C25 C26 1.322(4)
C25 H25 0.9300
C26 C27 1.494(5)
C26 C41 1.502(5)
C27 H27A 0.9600
C27 H27B 0.9600
C27 H27C 0.9600
C28 C29 1.543(3)
C29 C30 1.555(3)
C29 H29A 0.9700
C29 H29B 0.9700
C30 C42 1.522(3)
C30 C31 1.536(3)
C31 C32 1.498(3)
C31 H31A 0.9700
C31 H31B 0.9700
C32 C33 1.313(4)
C32 H32 0.9300
C33 C34 1.493(5)
C33 C35 1.496(6)
C34 H34A 0.9600
C34 H34B 0.9600
C34 H34C 0.9600
C35 H35A 0.9600
C35 H35B 0.9600
C35 H35C 0.9600
C40 H40A 0.9700
C40 H40B 0.9700
C41 H41A 0.9600
C41 H41B 0.9600
C41 H41C 0.9600
C42 O5 1.208(3)
C36 O9 1.194(8)
C36 C37 1.372(9)
C36 C38 1.454(10)
C37 H37A 0.9600
C37 H37B 0.9600
C37 H37C 0.9600
C38 H38A 0.9600
C38 H38B 0.9600
C38 H38C 0.9600
O1 H1A 0.833(17)
O2 H2A 0.8200
O8 H8 0.810(19)

loop_
_platon_squeeze_void_nr
_platon_squeeze_void_average_x
_platon_squeeze_void_average_y
_platon_squeeze_void_average_z
_platon_squeeze_void_volume
_platon_squeeze_void_count_electrons
_platon_squeeze_void_content
1 0.105 0.320 0.733 141 36 ' '
2 -0.105 0.679 0.267 141 36 ' '
